data_4310714
loop_
_publ_author_name
'Tiina Maaninen'
'Heikki M. Tuononen'
'Gabriele Schatte'
'Reijo Suontamo'
'Jussi Valkonen'
'Risto Laitinen'
'Tristram Chivers'

_publ_contact_author_address
; Department of Chemistry
  University of Calgary
  Calgary Alberta T2N 1N4
  Canada
;
_publ_contact_author_email chivers@ucalgary.ca
_publ_contact_author_fax '001 403 289 9488'
_publ_contact_author_name 'Dr Tristram Chivers'
_publ_contact_author_phone '001 403 220 5741'
_publ_section_title
;
 Experimental and Theoretical Investigations of Structural Trends for
 Selenium(IV) Imides and Oxides: X-ray Structure of Se3(NAd)2
;
_journal_name_full 'Inorganic Chemistry'
_journal_page_first 2097
_journal_page_last 2104
_journal_paper_doi 10.1021/ic034944b
_journal_volume 43
_journal_year 2004
_chemical_formula_moiety 'C20 H30 N2 Se3'
_chemical_formula_sum 'C20 H30 N2 Se3'
_chemical_formula_weight 535.34
_chemical_name_systematic
; 
 ? 
;
_space_group_IT_number 15
_symmetry_cell_setting monoclinic
_symmetry_space_group_name_Hall '-C 2yc'
_symmetry_space_group_name_H-M 'C 1 2/c 1'
_atom_sites_solution_hydrogens geom
_atom_sites_solution_primary direct
_atom_sites_solution_secondary difmap
_cell_angle_alpha 90.0000(12)
_cell_angle_beta 100.1520(11)
_cell_angle_gamma 90.000(2)
_cell_formula_units_Z 8
_cell_length_a 27.2590(2)
_cell_length_b 6.5850(4)
_cell_length_c 21.6340(9)
_cell_measurement_reflns_used 6380
_cell_measurement_temperature 173(2)
_cell_volume 3822.5(3)
_computing_cell_refinement 'HKL Scalepack (Otwinowski & Minor 1997)'
_computing_data_collection 'Collect (Nonius BV, 1997-2000)'
_computing_data_reduction ' HKL Denzo and Scalepack (Otwinowski & Minor 1997)'
_computing_molecular_graphics ' Cameron (WinGX v1.64.03a), Ortep (SHELXTL-NT v5.1, Bruker)'
_computing_publication_material 'WinGX v1.64.03a (L. J. Farrugia)'
_computing_structure_refinement 'SHELXL-97 (Sheldrick, 1997)'
_computing_structure_solution 'SHELXS-97 (Sheldrick, 1997)'
_diffrn_ambient_temperature 173(2)
_diffrn_detector_area_resol_mean 9
_diffrn_measured_fraction_theta_full 0.992
_diffrn_measured_fraction_theta_max 0.992
_diffrn_measurement_device '95mm CCD camera on \k-goniostat'
_diffrn_measurement_device_type 'KappaCCD (Nonius, FR540C)'
_diffrn_measurement_method 'CCD rotation images, thick slices'
_diffrn_orient_matrix_type 'by Nonius Collect from scalepack cell'
_diffrn_radiation_monochromator 'horizonally mounted graphite crystal'
_diffrn_radiation_source 'Enraf Nonius FR590D, fine-focus sealed tube'
_diffrn_radiation_type MoK\a
_diffrn_radiation_wavelength 0.71073
_diffrn_reflns_av_R_equivalents 0.3413
_diffrn_reflns_av_sigmaI/netI 0.3458
_diffrn_reflns_limit_h_max 30
_diffrn_reflns_limit_h_min -30
_diffrn_reflns_limit_k_max 7
_diffrn_reflns_limit_k_min -7
_diffrn_reflns_limit_l_max 24
_diffrn_reflns_limit_l_min -23
_diffrn_reflns_number 8783
_diffrn_reflns_theta_full 23.26
_diffrn_reflns_theta_max 23.26
_diffrn_reflns_theta_min 3.36
_diffrn_standards_decay_% 'no decay'
_exptl_absorpt_coefficient_mu 5.780
_exptl_absorpt_correction_T_max 0.8457
_exptl_absorpt_correction_T_min 0.4776
_exptl_absorpt_correction_type multi-scan
_exptl_absorpt_process_details 'HKL Scalepack (Otwinowski & Minor 1997)'
_exptl_crystal_colour yellow
_exptl_crystal_density_diffrn 1.860
_exptl_crystal_density_method 'not measured'
_exptl_crystal_description needle
_exptl_crystal_F_000 2128
_exptl_crystal_size_max 0.15
_exptl_crystal_size_mid 0.08
_exptl_crystal_size_min 0.03
_refine_diff_density_max 0.694
_refine_diff_density_min -0.642
_refine_diff_density_rms 0.182
_refine_ls_extinction_method none
_refine_ls_goodness_of_fit_ref 1.058
_refine_ls_hydrogen_treatment mixed
_refine_ls_matrix_type full
_refine_ls_number_parameters 226
_refine_ls_number_reflns 2726
_refine_ls_number_restraints 0
_refine_ls_restrained_S_all 1.058
_refine_ls_R_factor_all 0.1015
_refine_ls_R_factor_gt 0.0543
_refine_ls_shift/su_max 0.000
_refine_ls_shift/su_mean 0.000
_refine_ls_structure_factor_coef Fsqd
_refine_ls_weighting_details 'calc w=1/[\s^2^(Fo^2^)+(0.0287P)^2^+0.0000P] where P=(Fo^2^+2Fc^2^)/3'
_refine_ls_weighting_scheme calc
_refine_ls_wR_factor_gt 0.0707
_refine_ls_wR_factor_ref 0.0784
_reflns_number_gt 1914
_reflns_number_total 2726
_reflns_threshold_expression >2sigma(I)
_cod_data_source_file ic034944bsi20040123_111158_2.cif
_cod_data_source_block 1b
_cod_original_sg_symbol_Hall C12/c1
_cod_database_code 4310714

loop_
_symmetry_equiv_pos_as_xyz
'x, y, z'
'-x, y, -z+1/2'
'x+1/2, y+1/2, z'
'-x+1/2, y+1/2, -z+1/2'
'-x, -y, -z'
'x, -y, z-1/2'
'-x+1/2, -y+1/2, -z'
'x+1/2, -y+1/2, z-1/2'

loop_
_atom_site_label
_atom_site_type_symbol
_atom_site_fract_x
_atom_site_fract_y
_atom_site_fract_z
_atom_site_U_iso_or_equiv
_atom_site_adp_type
_atom_site_occupancy
_atom_site_symmetry_multiplicity
_atom_site_calc_flag
_atom_site_refinement_flags
_atom_site_disorder_assembly
_atom_site_disorder_group
Se1 Se 0.22280(2) 1.10831(7) 0.10916(3) 0.0219(2) Uani 1 1 d . . .
Se2 Se 0.24640(2) 0.65079(8) 0.12411(3) 0.0231(2) Uani 1 1 d . . .
Se3 Se 0.23790(2) 0.81392(7) 0.22109(3) 0.0218(2) Uani 1 1 d . . .
N1 N 0.26072(17) 0.8892(6) 0.0861(2) 0.0153(12) Uani 1 1 d . . .
N2 N 0.19805(17) 1.0200(6) 0.1804(2) 0.0161(12) Uani 1 1 d . . .
C10 C 0.3148(2) 0.9449(7) 0.0869(3) 0.0197(16) Uani 1 1 d . . .
C11 C 0.3449(2) 0.9855(7) 0.1513(3) 0.0177(15) Uani 1 1 d . . .
H11A H 0.3446 0.8633 0.1779 0.021 Uiso 1 1 calc R . .
H11B H 0.3296 1.0986 0.1713 0.021 Uiso 1 1 calc R . .
C12 C 0.3994(2) 1.0407(7) 0.1471(3) 0.0219(16) Uani 1 1 d . . .
H12 H 0.4188 1.0684 0.1899 0.026 Uiso 1 1 calc R . .
C13 C 0.4229(2) 0.8605(8) 0.1165(3) 0.0279(19) Uani 1 1 d . . .
H13A H 0.4578 0.8933 0.1132 0.034 Uiso 1 1 calc R . .
H13B H 0.4231 0.7378 0.1430 0.034 Uiso 1 1 calc R . .
C14 C 0.3933(2) 0.8196(8) 0.0522(3) 0.0251(18) Uani 1 1 d . . .
H14 H 0.4088 0.7033 0.0330 0.030 Uiso 1 1 calc R . .
C15 C 0.3932(2) 1.0096(7) 0.0092(3) 0.0213(16) Uani 1 1 d . . .
H15A H 0.4276 1.0439 0.0042 0.026 Uiso 1 1 calc R . .
H15B H 0.3733 0.9823 -0.0328 0.026 Uiso 1 1 calc R . .
C16 C 0.3702(2) 1.1856(8) 0.0408(3) 0.0216(17) Uani 1 1 d . . .
H16 H 0.3702 1.3099 0.0143 0.026 Uiso 1 1 calc R . .
C17 C 0.3992(2) 1.2296(8) 0.1053(3) 0.0238(17) Uani 1 1 d . . .
H17A H 0.3839 1.3452 0.1241 0.029 Uiso 1 1 calc R . .
H17B H 0.4339 1.2670 0.1022 0.029 Uiso 1 1 calc R . .
C18 C 0.3155(2) 1.1308(7) 0.0446(3) 0.0187(16) Uani 1 1 d . . .
H18A H 0.2992 1.2469 0.0620 0.022 Uiso 1 1 calc R . .
H18B H 0.2968 1.1011 0.0021 0.022 Uiso 1 1 calc R . .
C19 C 0.3380(2) 0.7647(8) 0.0557(3) 0.0207(16) Uani 1 1 d . . .
H19A H 0.3190 0.7402 0.0130 0.025 Uiso 1 1 calc R . .
H19B H 0.3369 0.6397 0.0809 0.025 Uiso 1 1 calc R . .
C20 C 0.1421(2) 1.0006(7) 0.1699(3) 0.0193(16) Uani 1 1 d . . .
C21 C 0.1207(2) 0.8365(7) 0.1235(3) 0.0204(16) Uani 1 1 d . . .
H21A H 0.1339 0.7023 0.1391 0.024 Uiso 1 1 calc R . .
H21B H 0.1310 0.8617 0.0826 0.024 Uiso 1 1 calc R . .
C22 C 0.0633(2) 0.8355(7) 0.1151(3) 0.0198(15) Uani 1 1 d . . .
H22 H 0.0495 0.7282 0.0842 0.024 Uiso 1 1 calc R . .
C23 C 0.0484(2) 0.7900(8) 0.1794(3) 0.0259(18) Uani 1 1 d . . .
H23A H 0.0116 0.7869 0.1750 0.031 Uiso 1 1 calc R . .
H23B H 0.0615 0.6556 0.1948 0.031 Uiso 1 1 calc R . .
C24 C 0.0697(2) 0.9546(7) 0.2260(3) 0.0208(16) Uani 1 1 d . . .
H24 H 0.0599 0.9256 0.2676 0.025 Uiso 1 1 calc R . .
C25 C 0.0484(2) 1.1629(7) 0.2019(3) 0.0277(18) Uani 1 1 d . . .
H25A H 0.0116 1.1612 0.1969 0.033 Uiso 1 1 calc R . .
H25B H 0.0612 1.2703 0.2326 0.033 Uiso 1 1 calc R . .
C26 C 0.0640(2) 1.2068(8) 0.1391(3) 0.0219(17) Uani 1 1 d . . .
H26 H 0.0507 1.3425 0.1236 0.026 Uiso 1 1 calc R . .
C27 C 0.0427(2) 1.0434(8) 0.0915(3) 0.0238(16) Uani 1 1 d . . .
H27A H 0.0520 1.0733 0.0503 0.029 Uiso 1 1 calc R . .
H27B H 0.0058 1.0426 0.0862 0.029 Uiso 1 1 calc R . .
C28 C 0.1209(2) 1.2095(7) 0.1478(3) 0.0188(15) Uani 1 1 d . . .
H28A H 0.1343 1.3140 0.1792 0.023 Uiso 1 1 calc R . .
H28B H 0.1313 1.2450 0.1075 0.023 Uiso 1 1 calc R . .
C29 C 0.1269(2) 0.9561(8) 0.2338(3) 0.0200(15) Uani 1 1 d . . .
H29A H 0.1408 1.0615 0.2646 0.024 Uiso 1 1 calc R . .
H29B H 0.1404 0.8227 0.2497 0.024 Uiso 1 1 calc R . .

loop_
_atom_site_aniso_label
_atom_site_aniso_U_11
_atom_site_aniso_U_22
_atom_site_aniso_U_33
_atom_site_aniso_U_23
_atom_site_aniso_U_13
_atom_site_aniso_U_12
Se1 0.0216(4) 0.0170(3) 0.0279(4) 0.0074(3) 0.0062(3) 0.0039(3)
Se2 0.0235(4) 0.0145(3) 0.0306(5) 0.0005(3) 0.0029(4) -0.0012(2)
Se3 0.0207(4) 0.0205(3) 0.0221(4) 0.0054(3) -0.0015(3) 0.0024(3)
N1 0.016(3) 0.015(2) 0.011(3) 0.002(2) -0.006(3) 0.002(2)
N2 0.015(3) 0.014(2) 0.017(3) 0.000(2) -0.005(3) 0.001(2)
C10 0.021(4) 0.016(3) 0.024(5) 0.001(3) 0.009(4) 0.004(3)
C11 0.022(4) 0.015(3) 0.012(4) 0.004(3) -0.008(3) 0.003(2)
C12 0.021(4) 0.025(3) 0.016(4) -0.007(3) -0.007(4) -0.005(3)
C13 0.028(4) 0.024(3) 0.033(5) 0.005(3) 0.008(4) 0.009(3)
C14 0.021(4) 0.023(3) 0.031(5) -0.004(3) 0.007(4) 0.007(3)
C15 0.019(3) 0.027(3) 0.016(4) 0.004(3) -0.003(3) 0.004(3)
C16 0.020(4) 0.021(3) 0.024(5) 0.006(3) 0.006(4) 0.003(3)
C17 0.021(4) 0.019(3) 0.029(5) 0.001(3) 0.000(4) 0.002(3)
C18 0.020(4) 0.019(3) 0.016(4) -0.002(3) -0.002(4) 0.000(3)
C19 0.022(4) 0.022(3) 0.018(4) -0.003(3) 0.003(4) 0.001(3)
C20 0.017(4) 0.019(3) 0.022(4) 0.009(3) 0.004(4) 0.006(3)
C21 0.018(4) 0.020(3) 0.023(4) -0.002(3) 0.001(4) -0.001(3)
C22 0.019(4) 0.020(3) 0.017(4) -0.007(3) -0.008(3) -0.004(3)
C23 0.025(4) 0.023(3) 0.033(5) 0.004(3) 0.012(4) 0.001(3)
C24 0.021(4) 0.025(3) 0.016(4) 0.007(3) 0.002(3) 0.002(3)
C25 0.028(4) 0.029(3) 0.029(5) -0.004(3) 0.011(4) 0.000(3)
C26 0.019(4) 0.022(3) 0.023(5) 0.001(3) 0.001(4) 0.005(3)
C27 0.018(3) 0.035(3) 0.016(4) 0.004(3) -0.002(3) 0.005(3)
C28 0.028(4) 0.016(3) 0.010(4) 0.006(3) 0.000(4) 0.003(3)
C29 0.023(4) 0.018(3) 0.014(4) 0.002(3) -0.011(3) 0.000(3)

loop_
_atom_type_symbol
_atom_type_description
_atom_type_scat_dispersion_real
_atom_type_scat_dispersion_imag
_atom_type_scat_source
C C 0.0033 0.0016 'International Tables Vol C Tables 4.2.6.8 and 6.1.1.4'
H H 0.0000 0.0000 'International Tables Vol C Tables 4.2.6.8 and 6.1.1.4'
N N 0.0061 0.0033 'International Tables Vol C Tables 4.2.6.8 and 6.1.1.4'
Se Se -0.0929 2.2259 'International Tables Vol C Tables 4.2.6.8 and 6.1.1.4'

loop_
_geom_angle_atom_site_label_1
_geom_angle_atom_site_label_2
_geom_angle_atom_site_label_3
_geom_angle
_geom_angle_site_symmetry_1
_geom_angle_site_symmetry_3
_geom_angle_publ_flag
N2 Se1 N1 105.76(17) . . ?
N1 Se2 Se3 93.95(14) . . ?
N2 Se3 Se2 92.94(14) . . ?
C10 N1 Se2 118.9(3) . . ?
C10 N1 Se1 112.8(3) . . ?
Se2 N1 Se1 111.30(19) . . ?
C20 N2 Se3 120.0(3) . . ?
C20 N2 Se1 113.7(4) . . ?
Se3 N2 Se1 110.46(19) . . ?
C11 C10 N1 114.9(4) . . ?
C11 C10 C18 110.3(5) . . ?
N1 C10 C18 107.5(5) . . ?
C11 C10 C19 109.7(5) . . ?
N1 C10 C19 106.3(4) . . ?
C18 C10 C19 107.7(4) . . ?
C10 C11 C12 111.0(5) . . ?
C17 C12 C11 108.8(5) . . ?
C17 C12 C13 109.1(4) . . ?
C11 C12 C13 108.5(5) . . ?
C14 C13 C12 109.7(5) . . ?
C13 C14 C15 110.7(5) . . ?
C13 C14 C19 111.1(5) . . ?
C15 C14 C19 108.3(5) . . ?
C16 C15 C14 107.4(4) . . ?
C17 C16 C15 111.6(5) . . ?
C17 C16 C18 110.5(5) . . ?
C15 C16 C18 108.7(5) . . ?
C16 C17 C12 109.6(5) . . ?
C10 C18 C16 109.3(5) . . ?
C10 C19 C14 108.4(5) . . ?
N2 C20 C21 114.8(4) . . ?
N2 C20 C28 106.6(4) . . ?
C21 C20 C28 110.6(6) . . ?
N2 C20 C29 107.8(6) . . ?
C21 C20 C29 109.0(4) . . ?
C28 C20 C29 107.8(4) . . ?
C20 C21 C22 110.1(4) . . ?
C27 C22 C21 109.9(4) . . ?
C27 C22 C23 109.5(4) . . ?
C21 C22 C23 108.5(6) . . ?
C24 C23 C22 109.1(4) . . ?
C23 C24 C29 109.7(4) . . ?
C23 C24 C25 109.3(6) . . ?
C29 C24 C25 110.2(4) . . ?
C26 C25 C24 108.8(4) . . ?
C25 C26 C28 109.3(6) . . ?
C25 C26 C27 109.6(4) . . ?
C28 C26 C27 110.3(4) . . ?
C26 C27 C22 109.3(5) . . ?
C26 C28 C20 110.2(4) . . ?
C20 C29 C24 109.3(6) . . ?

loop_
_geom_bond_atom_site_label_1
_geom_bond_atom_site_label_2
_geom_bond_distance
_geom_bond_site_symmetry_2
_geom_bond_publ_flag
Se1 N2 1.881(4) . ?
Se1 N1 1.892(4) . ?
Se2 N1 1.846(4) . ?
Se2 Se3 2.4044(8) . ?
Se3 N2 1.860(5) . ?
N1 C10 1.516(7) . ?
N2 C20 1.508(7) . ?
C10 C11 1.512(9) . ?
C10 C18 1.529(7) . ?
C10 C19 1.553(7) . ?
C11 C12 1.547(7) . ?
C12 C17 1.537(7) . ?
C12 C13 1.551(7) . ?
C13 C14 1.503(10) . ?
C14 C15 1.558(7) . ?
C14 C19 1.564(8) . ?
C15 C16 1.534(7) . ?
C16 C17 1.506(9) . ?
C16 C18 1.551(8) . ?
C20 C21 1.519(9) . ?
C20 C28 1.535(7) . ?
C20 C29 1.538(8) . ?
C21 C22 1.544(8) . ?
C22 C27 1.533(7) . ?
C22 C23 1.546(8) . ?
C23 C24 1.525(9) . ?
C24 C29 1.539(8) . ?
C24 C25 1.544(7) . ?
C25 C26 1.520(8) . ?
C26 C28 1.530(8) . ?
C26 C27 1.531(8) . ?

loop_
_geom_torsion_atom_site_label_1
_geom_torsion_atom_site_label_2
_geom_torsion_atom_site_label_3
_geom_torsion_atom_site_label_4
_geom_torsion
_geom_torsion_site_symmetry_1
_geom_torsion_site_symmetry_2
_geom_torsion_site_symmetry_3
_geom_torsion_site_symmetry_4
_geom_torsion_publ_flag
N1 Se2 Se3 N2 46.7(2) . . . . ?
Se3 Se2 N1 C10 96.1(4) . . . . ?
Se3 Se2 N1 Se1 -37.6(3) . . . . ?
N2 Se1 N1 C10 -120.4(4) . . . . ?
N2 Se1 N1 Se2 16.1(3) . . . . ?
Se2 Se3 N2 C20 93.7(4) . . . . ?
Se2 Se3 N2 Se1 -41.7(2) . . . . ?
N1 Se1 N2 C20 -115.0(3) . . . . ?
N1 Se1 N2 Se3 23.4(3) . . . . ?
Se2 N1 C10 C11 -64.6(5) . . . . ?
Se1 N1 C10 C11 68.4(5) . . . . ?
Se2 N1 C10 C18 172.1(3) . . . . ?
Se1 N1 C10 C18 -54.9(5) . . . . ?
Se2 N1 C10 C19 57.0(6) . . . . ?
Se1 N1 C10 C19 -170.0(4) . . . . ?
N1 C10 C11 C12 180.0(4) . . . . ?
C18 C10 C11 C12 -58.3(5) . . . . ?
C19 C10 C11 C12 60.2(5) . . . . ?
C10 C11 C12 C17 58.7(6) . . . . ?
C10 C11 C12 C13 -59.8(6) . . . . ?
C17 C12 C13 C14 -59.3(6) . . . . ?
C11 C12 C13 C14 59.1(6) . . . . ?
C12 C13 C14 C15 60.3(5) . . . . ?
C12 C13 C14 C19 -60.0(6) . . . . ?
C13 C14 C15 C16 -59.1(6) . . . . ?
C19 C14 C15 C16 62.8(7) . . . . ?
C14 C15 C16 C17 59.2(6) . . . . ?
C14 C15 C16 C18 -62.8(7) . . . . ?
C15 C16 C17 C12 -60.5(5) . . . . ?
C18 C16 C17 C12 60.5(5) . . . . ?
C11 C12 C17 C16 -59.5(6) . . . . ?
C13 C12 C17 C16 58.7(6) . . . . ?
C11 C10 C18 C16 57.3(6) . . . . ?
N1 C10 C18 C16 -176.7(4) . . . . ?
C19 C10 C18 C16 -62.5(7) . . . . ?
C17 C16 C18 C10 -59.0(6) . . . . ?
C15 C16 C18 C10 63.7(7) . . . . ?
C11 C10 C19 C14 -58.0(6) . . . . ?
N1 C10 C19 C14 177.1(5) . . . . ?
C18 C10 C19 C14 62.1(7) . . . . ?
C13 C14 C19 C10 58.9(6) . . . . ?
C15 C14 C19 C10 -62.8(7) . . . . ?
Se3 N2 C20 C21 -68.1(6) . . . . ?
Se1 N2 C20 C21 65.9(5) . . . . ?
Se3 N2 C20 C28 169.0(4) . . . . ?
Se1 N2 C20 C28 -57.0(5) . . . . ?
Se3 N2 C20 C29 53.5(5) . . . . ?
Se1 N2 C20 C29 -172.4(3) . . . . ?
N2 C20 C21 C22 -178.2(5) . . . . ?
C28 C20 C21 C22 -57.5(6) . . . . ?
C29 C20 C21 C22 60.8(6) . . . . ?
C20 C21 C22 C27 58.8(7) . . . . ?
C20 C21 C22 C23 -60.8(5) . . . . ?
C27 C22 C23 C24 -59.7(7) . . . . ?
C21 C22 C23 C24 60.2(6) . . . . ?
C22 C23 C24 C29 -60.6(7) . . . . ?
C22 C23 C24 C25 60.3(6) . . . . ?
C23 C24 C25 C26 -61.3(6) . . . . ?
C29 C24 C25 C26 59.4(7) . . . . ?
C24 C25 C26 C28 -59.7(6) . . . . ?
C24 C25 C26 C27 61.2(7) . . . . ?
C25 C26 C27 C22 -60.8(6) . . . . ?
C28 C26 C27 C22 59.5(5) . . . . ?
C21 C22 C27 C26 -59.4(6) . . . . ?
C23 C22 C27 C26 59.6(6) . . . . ?
C25 C26 C28 C20 62.2(6) . . . . ?
C27 C26 C28 C20 -58.3(7) . . . . ?
N2 C20 C28 C26 -177.1(5) . . . . ?
C21 C20 C28 C26 57.4(6) . . . . ?
C29 C20 C28 C26 -61.6(7) . . . . ?
N2 C20 C29 C24 174.9(4) . . . . ?
C21 C20 C29 C24 -59.9(6) . . . . ?
C28 C20 C29 C24 60.2(6) . . . . ?
C23 C24 C29 C20 60.4(5) . . . . ?
C25 C24 C29 C20 -60.1(6) . . . . ?
